data_2227257
loop_
_publ_author_name
'Al-abbasi, Aisha A.'
'Yarmo, Mohd Ambar'
'Kassim, Mohammad B.'

_publ_section_title
;
 <i>N</i>-[(Piperidin-1-yl)carbothioyl]benzamide
;
_journal_coeditor_code BT5376
_journal_issue 11
_journal_name_full 'Acta Crystallographica Section E'
_journal_page_first o2896
_journal_paper_doi 10.1107/S160053681004170X
_journal_volume 66
_journal_year 2010
_chemical_formula_iupac 'C13 H16 N2 O S'
_chemical_formula_moiety 'C13 H16 N2 O S'
_chemical_formula_sum 'C13 H16 N2 O S'
_chemical_formula_weight 248.34
_chemical_name_systematic
;
<i>N</i>-[(Piperidin-1-yl)carbothioyl]benzamide
;
_space_group_IT_number 14
_symmetry_cell_setting monoclinic
_symmetry_space_group_name_Hall '-P 2ybc'
_symmetry_space_group_name_H-M 'P 1 21/c 1'
_atom_sites_solution_hydrogens geom
_atom_sites_solution_primary direct
_atom_sites_solution_secondary difmap
_audit_creation_method SHELXL-97
_cell_angle_alpha 90.00
_cell_angle_beta 102.212(6)
_cell_angle_gamma 90.00
_cell_formula_units_Z 4
_cell_length_a 10.913(3)
_cell_length_b 14.297(4)
_cell_length_c 8.323(2)
_cell_measurement_reflns_used 1679
_cell_measurement_temperature 298(2)
_cell_measurement_theta_max 25.0
_cell_measurement_theta_min 1.91
_cell_volume 1269.2(6)
_computing_cell_refinement 'SAINT (Bruker, 2000)'
_computing_data_collection 'SMART (Bruker, 2000)'
_computing_data_reduction 'SAINT (Bruker, 2000)'
_computing_molecular_graphics 'XP   (Sheldrick, 2008)'
_computing_publication_material
;
SHELXTL (Sheldrick, 2008), PARST (Nardelli, 1995) and PLATON
(Spek, 2009)
;
_computing_structure_refinement 'SHELXL97 (Sheldrick, 2008)'
_computing_structure_solution 'SHELXS97 (Sheldrick, 2008)'
_diffrn_ambient_temperature 298(2)
_diffrn_measured_fraction_theta_full 0.998
_diffrn_measured_fraction_theta_max 0.998
_diffrn_measurement_device_type
;
Bruker SMART APEX CCD area-detector diffractometer
;
_diffrn_measurement_method '\w scan'
_diffrn_radiation_monochromator graphite
_diffrn_radiation_source 'fine-focus sealed tube'
_diffrn_radiation_type MoK\a
_diffrn_radiation_wavelength 0.71073
_diffrn_reflns_av_R_equivalents 0.0309
_diffrn_reflns_av_sigmaI/netI 0.0330
_diffrn_reflns_limit_h_max 8
_diffrn_reflns_limit_h_min -12
_diffrn_reflns_limit_k_max 17
_diffrn_reflns_limit_k_min -16
_diffrn_reflns_limit_l_max 9
_diffrn_reflns_limit_l_min -9
_diffrn_reflns_number 7091
_diffrn_reflns_theta_full 25.00
_diffrn_reflns_theta_max 25.00
_diffrn_reflns_theta_min 1.91
_exptl_absorpt_coefficient_mu 0.241
_exptl_absorpt_correction_T_max 0.9146
_exptl_absorpt_correction_T_min 0.8892
_exptl_absorpt_correction_type multi-scan
_exptl_absorpt_process_details '(SADABS; Bruker, 2000)'
_exptl_crystal_colour Colourless
_exptl_crystal_density_diffrn 1.300
_exptl_crystal_density_method 'not measured'
_exptl_crystal_description needle
_exptl_crystal_F_000 528
_exptl_crystal_size_max 0.50
_exptl_crystal_size_mid 0.41
_exptl_crystal_size_min 0.38
_refine_diff_density_max 0.288
_refine_diff_density_min -0.273
_refine_ls_extinction_expression Fc^*^=kFc[1+0.001xFc^2^\l^3^/sin(2\q)]^-1/4^
_refine_ls_extinction_method none
_refine_ls_goodness_of_fit_ref 1.077
_refine_ls_hydrogen_treatment constr
_refine_ls_matrix_type full
_refine_ls_number_parameters 154
_refine_ls_number_reflns 2221
_refine_ls_number_restraints 0
_refine_ls_restrained_S_all 1.077
_refine_ls_R_factor_all 0.0625
_refine_ls_R_factor_gt 0.0472
_refine_ls_shift/su_max 0.000
_refine_ls_shift/su_mean 0.000
_refine_ls_structure_factor_coef Fsqd
_refine_ls_weighting_details 'calc w=1/[\s^2^(Fo^2^)+(0.0702P)^2^+0.1087P] where P=(Fo^2^+2Fc^2^)/3'
_refine_ls_weighting_scheme calc
_refine_ls_wR_factor_gt 0.1180
_refine_ls_wR_factor_ref 0.1258
_reflns_number_gt 1727
_reflns_number_total 2221
_reflns_threshold_expression I>2\s(I)
_cod_data_source_file bt5376.cif
_cod_data_source_block I
_cod_original_sg_symbol_Hall '-P 2ybc '
_cod_original_sg_symbol_H-M 'P 21/c'
_cod_database_code 2227257
_cod_database_fobs_code 2227257

loop_
_symmetry_equiv_pos_as_xyz
'x, y, z'
'-x, y+1/2, -z+1/2'
'-x, -y, -z'
'x, -y-1/2, z-1/2'

loop_
_atom_site_type_symbol
_atom_site_label
_atom_site_fract_x
_atom_site_fract_y
_atom_site_fract_z
_atom_site_U_iso_or_equiv
_atom_site_adp_type
_atom_site_calc_flag
_atom_site_refinement_flags
_atom_site_occupancy
_atom_site_disorder_assembly
_atom_site_disorder_group
S S1 0.93006(6) 0.86988(4) 0.12334(8) 0.0562(2) Uani d . 1 . .
O O1 1.15395(14) 0.65828(11) 0.05387(17) 0.0500(4) Uani d . 1 . .
N N1 1.07366(15) 0.72851(13) 0.2538(2) 0.0419(4) Uani d . 1 . .
H H1A 1.0864 0.7427 0.3564 0.050 Uiso calc R 1 . .
N N2 0.88426(17) 0.68658(13) 0.0845(2) 0.0444(5) Uani d . 1 . .
C C1 1.2732(2) 0.63954(15) 0.4875(3) 0.0472(6) Uani d . 1 . .
H H1B 1.1968 0.6424 0.5201 0.057 Uiso calc R 1 . .
C C2 1.3821(3) 0.61791(16) 0.6010(3) 0.0546(6) Uani d . 1 . .
H H2A 1.3790 0.6072 0.7102 0.066 Uiso calc R 1 . .
C C3 1.4937(2) 0.61231(16) 0.5526(3) 0.0560(7) Uani d . 1 . .
H H3A 1.5665 0.5981 0.6294 0.067 Uiso calc R 1 . .
C C4 1.4996(2) 0.62748(16) 0.3912(3) 0.0526(6) Uani d . 1 . .
H H4A 1.5760 0.6230 0.3590 0.063 Uiso calc R 1 . .
C C5 1.3923(2) 0.64924(15) 0.2774(3) 0.0448(5) Uani d . 1 . .
H H5A 1.3961 0.6589 0.1681 0.054 Uiso calc R 1 . .
C C6 1.27884(19) 0.65682(14) 0.3256(2) 0.0385(5) Uani d . 1 . .
C C7 1.1646(2) 0.68059(14) 0.1983(2) 0.0393(5) Uani d . 1 . .
C C8 0.95923(19) 0.75579(16) 0.1496(2) 0.0404(5) Uani d . 1 . .
C C9 0.9072(2) 0.58599(16) 0.1188(3) 0.0521(6) Uani d . 1 . .
H H9A 0.9804 0.5785 0.2071 0.062 Uiso calc R 1 . .
H H9B 0.9243 0.5554 0.0218 0.062 Uiso calc R 1 . .
C C10 0.7954(2) 0.53997(16) 0.1670(3) 0.0502(6) Uani d . 1 . .
H H10A 0.8099 0.4731 0.1782 0.060 Uiso calc R 1 . .
H H10B 0.7864 0.5640 0.2729 0.060 Uiso calc R 1 . .
C C11 0.6756(2) 0.55748(17) 0.0417(3) 0.0576(7) Uani d . 1 . .
H H11A 0.6051 0.5319 0.0813 0.069 Uiso calc R 1 . .
H H11B 0.6797 0.5264 -0.0605 0.069 Uiso calc R 1 . .
C C12 0.6569(2) 0.66148(17) 0.0119(3) 0.0511(6) Uani d . 1 . .
H H12A 0.5826 0.6717 -0.0736 0.061 Uiso calc R 1 . .
H H12B 0.6438 0.6914 0.1115 0.061 Uiso calc R 1 . .
C C13 0.7685(2) 0.70500(17) -0.0388(3) 0.0491(6) Uani d . 1 . .
H H13A 0.7767 0.6796 -0.1441 0.059 Uiso calc R 1 . .
H H13B 0.7559 0.7720 -0.0514 0.059 Uiso calc R 1 . .

loop_
_atom_site_aniso_label
_atom_site_aniso_U_11
_atom_site_aniso_U_22
_atom_site_aniso_U_33
_atom_site_aniso_U_12
_atom_site_aniso_U_13
_atom_site_aniso_U_23
S1 0.0585(4) 0.0490(4) 0.0571(4) 0.0034(3) 0.0029(3) 0.0042(3)
O1 0.0432(9) 0.0702(11) 0.0352(9) 0.0035(8) 0.0048(7) -0.0055(7)
N1 0.0350(10) 0.0584(11) 0.0305(9) 0.0052(9) 0.0028(7) -0.0008(7)
N2 0.0314(10) 0.0495(11) 0.0489(10) 0.0030(9) 0.0009(8) 0.0062(8)
C1 0.0428(13) 0.0551(14) 0.0431(13) 0.0013(11) 0.0078(10) 0.0043(10)
C2 0.0624(16) 0.0561(15) 0.0399(13) 0.0032(13) -0.0013(11) 0.0079(10)
C3 0.0446(14) 0.0504(14) 0.0619(16) 0.0031(11) -0.0136(12) 0.0039(11)
C4 0.0352(13) 0.0545(15) 0.0653(16) 0.0000(11) 0.0044(11) -0.0026(11)
C5 0.0383(12) 0.0496(13) 0.0456(12) -0.0010(10) 0.0065(10) -0.0002(10)
C6 0.0341(12) 0.0411(11) 0.0387(11) -0.0015(9) 0.0042(9) 0.0004(9)
C7 0.0342(12) 0.0475(12) 0.0359(11) -0.0035(10) 0.0065(9) 0.0032(9)
C8 0.0351(11) 0.0556(13) 0.0313(10) 0.0023(10) 0.0084(9) 0.0030(9)
C9 0.0374(13) 0.0471(13) 0.0689(16) 0.0065(11) 0.0051(11) 0.0026(11)
C10 0.0447(14) 0.0438(12) 0.0586(13) -0.0018(11) 0.0033(11) 0.0000(10)
C11 0.0454(14) 0.0603(15) 0.0625(15) -0.0081(12) 0.0012(12) -0.0025(12)
C12 0.0338(12) 0.0640(15) 0.0505(13) 0.0001(11) -0.0027(10) -0.0025(11)
C13 0.0396(13) 0.0599(14) 0.0420(12) 0.0039(11) -0.0041(10) 0.0062(10)

loop_
_atom_type_symbol
_atom_type_description
_atom_type_scat_dispersion_real
_atom_type_scat_dispersion_imag
_atom_type_scat_source
C C 0.0033 0.0016 'International Tables Vol C Tables 4.2.6.8 and 6.1.1.4'
H H 0.0000 0.0000 'International Tables Vol C Tables 4.2.6.8 and 6.1.1.4'
N N 0.0061 0.0033 'International Tables Vol C Tables 4.2.6.8 and 6.1.1.4'
O O 0.0106 0.0060 'International Tables Vol C Tables 4.2.6.8 and 6.1.1.4'
S S 0.1246 0.1234 'International Tables Vol C Tables 4.2.6.8 and 6.1.1.4'

loop_
_geom_angle_atom_site_label_1
_geom_angle_atom_site_label_2
_geom_angle_atom_site_label_3
_geom_angle_site_symmetry_1
_geom_angle_site_symmetry_3
_geom_angle
_geom_angle_publ_flag
C7 N1 C8 . . 122.74(17) ?
C7 N1 H1A . . 118.6 ?
C8 N1 H1A . . 118.6 ?
C8 N2 C13 . . 121.05(18) ?
C8 N2 C9 . . 125.68(18) ?
C13 N2 C9 . . 113.22(18) ?
C6 C1 C2 . . 119.6(2) ?
C6 C1 H1B . . 120.2 ?
C2 C1 H1B . . 120.2 ?
C3 C2 C1 . . 120.2(2) ?
C3 C2 H2A . . 119.9 ?
C1 C2 H2A . . 119.9 ?
C2 C3 C4 . . 120.5(2) ?
C2 C3 H3A . . 119.7 ?
C4 C3 H3A . . 119.7 ?
C3 C4 C5 . . 119.9(2) ?
C3 C4 H4A . . 120.0 ?
C5 C4 H4A . . 120.0 ?
C4 C5 C6 . . 120.1(2) ?
C4 C5 H5A . . 120.0 ?
C6 C5 H5A . . 120.0 ?
C1 C6 C5 . . 119.7(2) ?
C1 C6 C7 . . 121.89(19) ?
C5 C6 C7 . . 118.43(18) ?
O1 C7 N1 . . 122.59(19) ?
O1 C7 C6 . . 121.86(19) ?
N1 C7 C6 . . 115.56(17) ?
N2 C8 N1 . . 115.66(19) ?
N2 C8 S1 . . 126.36(16) ?
N1 C8 S1 . . 117.96(16) ?
N2 C9 C10 . . 111.15(18) ?
N2 C9 H9A . . 109.4 ?
C10 C9 H9A . . 109.4 ?
N2 C9 H9B . . 109.4 ?
C10 C9 H9B . . 109.4 ?
H9A C9 H9B . . 108.0 ?
C11 C10 C9 . . 111.9(2) ?
C11 C10 H10A . . 109.2 ?
C9 C10 H10A . . 109.2 ?
C11 C10 H10B . . 109.2 ?
C9 C10 H10B . . 109.2 ?
H10A C10 H10B . . 107.9 ?
C10 C11 C12 . . 110.07(19) ?
C10 C11 H11A . . 109.6 ?
C12 C11 H11A . . 109.6 ?
C10 C11 H11B . . 109.6 ?
C12 C11 H11B . . 109.6 ?
H11A C11 H11B . . 108.2 ?
C13 C12 C11 . . 111.2(2) ?
C13 C12 H12A . . 109.4 ?
C11 C12 H12A . . 109.4 ?
C13 C12 H12B . . 109.4 ?
C11 C12 H12B . . 109.4 ?
H12A C12 H12B . . 108.0 ?
N2 C13 C12 . . 110.88(18) ?
N2 C13 H13A . . 109.5 ?
C12 C13 H13A . . 109.5 ?
N2 C13 H13B . . 109.5 ?
C12 C13 H13B . . 109.5 ?
H13A C13 H13B . . 108.1 ?

loop_
_geom_bond_atom_site_label_1
_geom_bond_atom_site_label_2
_geom_bond_site_symmetry_2
_geom_bond_distance
_geom_bond_publ_flag
S1 C8 . 1.667(2) ?
O1 C7 . 1.225(2) ?
N1 C7 . 1.364(3) ?
N1 C8 . 1.416(3) ?
N1 H1A . 0.8600 ?
N2 C8 . 1.325(3) ?
N2 C13 . 1.473(3) ?
N2 C9 . 1.477(3) ?
C1 C6 . 1.385(3) ?
C1 C2 . 1.388(3) ?
C1 H1B . 0.9300 ?
C2 C3 . 1.364(4) ?
C2 H2A . 0.9300 ?
C3 C4 . 1.376(3) ?
C3 H3A . 0.9300 ?
C4 C5 . 1.377(3) ?
C4 H4A . 0.9300 ?
C5 C6 . 1.385(3) ?
C5 H5A . 0.9300 ?
C6 C7 . 1.495(3) ?
C9 C10 . 1.514(3) ?
C9 H9A . 0.9700 ?
C9 H9B . 0.9700 ?
C10 C11 . 1.511(3) ?
C10 H10A . 0.9700 ?
C10 H10B . 0.9700 ?
C11 C12 . 1.514(3) ?
C11 H11A . 0.9700 ?
C11 H11B . 0.9700 ?
C12 C13 . 1.506(3) ?
C12 H12A . 0.9700 ?
C12 H12B . 0.9700 ?
C13 H13A . 0.9700 ?
C13 H13B . 0.9700 ?

loop_
_geom_hbond_atom_site_label_D
_geom_hbond_atom_site_label_H
_geom_hbond_atom_site_label_A
_geom_hbond_site_symmetry_D
_geom_hbond_site_symmetry_H
_geom_hbond_site_symmetry_A
_geom_hbond_distance_DH
_geom_hbond_distance_HA
_geom_hbond_distance_DA
_geom_hbond_angle_DHA
_geom_hbond_publ_flag
N1 H1A O1 . . 4_576 0.86 2.18 2.949(2) 149 yes

loop_
_geom_torsion_atom_site_label_1
_geom_torsion_atom_site_label_2
_geom_torsion_atom_site_label_3
_geom_torsion_atom_site_label_4
_geom_torsion_site_symmetry_1
_geom_torsion_site_symmetry_2
_geom_torsion_site_symmetry_3
_geom_torsion_site_symmetry_4
_geom_torsion
_geom_torsion_publ_flag
C6 C1 C2 C3 . . . . -1.0(3) ?
C1 C2 C3 C4 . . . . -0.3(4) ?
C2 C3 C4 C5 . . . . 0.5(3) ?
C3 C4 C5 C6 . . . . 0.7(3) ?
C2 C1 C6 C5 . . . . 2.2(3) ?
C2 C1 C6 C7 . . . . -179.9(2) ?
C4 C5 C6 C1 . . . . -2.0(3) ?
C4 C5 C6 C7 . . . . 179.98(19) ?
C8 N1 C7 O1 . . . . 0.5(3) ?
C8 N1 C7 C6 . . . . -179.52(18) ?
C1 C6 C7 O1 . . . . -148.6(2) ?
C5 C6 C7 O1 . . . . 29.4(3) ?
C1 C6 C7 N1 . . . . 31.4(3) ?
C5 C6 C7 N1 . . . . -150.61(19) ?
C13 N2 C8 N1 . . . . -173.80(17) ?
C9 N2 C8 N1 . . . . 3.5(3) ?
C13 N2 C8 S1 . . . . 7.6(3) ?
C9 N2 C8 S1 . . . . -175.12(16) ?
C7 N1 C8 N2 . . . . 65.2(3) ?
C7 N1 C8 S1 . . . . -116.00(19) ?
C8 N2 C9 C10 . . . . 128.2(2) ?
C13 N2 C9 C10 . . . . -54.3(2) ?
N2 C9 C10 C11 . . . . 53.4(3) ?
C9 C10 C11 C12 . . . . -54.2(3) ?
C10 C11 C12 C13 . . . . 55.5(3) ?
C8 N2 C13 C12 . . . . -126.5(2) ?
C9 N2 C13 C12 . . . . 55.8(2) ?
C11 C12 C13 N2 . . . . -56.1(3) ?

loop_
_cod_related_entry_id
_cod_related_entry_database
_cod_related_entry_code
1 ChemSpider 606635
